data_4036583
loop_
_publ_author_name
'Li, Kaizhi'
'You, Jingsong'

_publ_section_title
;
 Cascade Oxidative Coupling/Cyclization: A Gateway to 3-Amino
 Polysubstituted Five-Membered Heterocycles.
;
_journal_issue 6
_journal_name_full 'The Journal of organic chemistry'
_journal_page_first 2327
_journal_page_last 2339
_journal_paper_doi 10.1021/acs.joc.5b02838
_journal_volume 81
_journal_year 2016
_chemical_formula_moiety 'C19 H16 N2 O5'
_chemical_formula_sum 'C19 H16 N2 O5'
_chemical_formula_weight 352.34
_space_group_crystal_system monoclinic
_space_group_IT_number 14
_space_group_name_Hall '-P 2ybc'
_space_group_name_H-M_alt 'P 1 21/c 1'
_atom_sites_solution_hydrogens geom
_atom_sites_solution_primary direct
_audit_creation_date 2014-09-23
_audit_creation_method
;
Olex2 1.2
(compiled 2014.09.19 svn.r3010 for OlexSys, GUI svn.r4874)
;
_cell_angle_alpha 90
_cell_angle_beta 94.903(3)
_cell_angle_gamma 90
_cell_formula_units_Z 4
_cell_length_a 8.2709(3)
_cell_length_b 11.1075(4)
_cell_length_c 18.7990(7)
_cell_measurement_reflns_used 8421
_cell_measurement_temperature 293.50(18)
_cell_measurement_theta_max 72.4760
_cell_measurement_theta_min 3.8570
_cell_volume 1720.73(11)
_computing_cell_refinement
;
CrysAlisPro, Agilent Technologies,
Version 1.171.37.33 (release 27-03-2014 CrysAlis171 .NET)
(compiled Mar 27 2014,17:12:48)
;
_computing_data_collection
;
CrysAlisPro, Agilent Technologies,
Version 1.171.37.33 (release 27-03-2014 CrysAlis171 .NET)
(compiled Mar 27 2014,17:12:48)
;
_computing_data_reduction
;
CrysAlisPro, Agilent Technologies,
Version 1.171.37.33 (release 27-03-2014 CrysAlis171 .NET)
(compiled Mar 27 2014,17:12:48)
;
_computing_molecular_graphics 'Olex2 (Dolomanov et al., 2009)'
_computing_publication_material 'Olex2 (Dolomanov et al., 2009)'
_computing_structure_refinement 'ShelXL (Sheldrick, 2008)'
_computing_structure_solution 'ShelXS (Sheldrick, 2008)'
_diffrn_ambient_environment air
_diffrn_ambient_temperature 293.50(18)
_diffrn_detector 'CCD plate'
_diffrn_detector_area_resol_mean 15.9595
_diffrn_detector_type EosS2
_diffrn_measured_fraction_theta_full 0.987
_diffrn_measured_fraction_theta_max 0.999
_diffrn_measurement_details
;
#__ type_ start__ end____ width___ exp.time_
  1 omega   23.00   90.00   1.0000    1.0000
omega____ theta____ kappa____ phi______ frames
    -       36.2921 -125.0000 -180.0000 67

#__ type_ start__ end____ width___ exp.time_
  2 omega   10.00  104.00   1.0000    1.0000
omega____ theta____ kappa____ phi______ frames
    -       36.2921   77.0000   60.0000 94

#__ type_ start__ end____ width___ exp.time_
  3 omega   10.00  104.00   1.0000    1.0000
omega____ theta____ kappa____ phi______ frames
    -       36.2921   77.0000 -150.0000 94

#__ type_ start__ end____ width___ exp.time_
  4 omega   20.00  104.00   1.0000    1.0000
omega____ theta____ kappa____ phi______ frames
    -       36.2921   57.0000 -180.0000 84

#__ type_ start__ end____ width___ exp.time_
  5 omega    1.00   75.00   1.0000    1.0000
omega____ theta____ kappa____ phi______ frames
    -       36.2921  -99.0000  -60.0000 74

#__ type_ start__ end____ width___ exp.time_
  6 omega   20.00  104.00   1.0000    1.0000
omega____ theta____ kappa____ phi______ frames
    -       36.2921   57.0000   30.0000 84

#__ type_ start__ end____ width___ exp.time_
  7 omega  -31.00   53.00   1.0000    1.0000
omega____ theta____ kappa____ phi______ frames
    -       36.2921  -57.0000  -60.0000 84

#__ type_ start__ end____ width___ exp.time_
  8 omega   20.00  104.00   1.0000    1.0000
omega____ theta____ kappa____ phi______ frames
    -       36.2921   57.0000  -60.0000 84

#__ type_ start__ end____ width___ exp.time_
  9 omega   39.00  109.00   1.0000    3.1100
omega____ theta____ kappa____ phi______ frames
    -      108.0000  -94.0000  -30.0000 70

#__ type_ start__ end____ width___ exp.time_
 10 omega   41.00  126.00   1.0000    3.1100
omega____ theta____ kappa____ phi______ frames
    -      108.0000  -61.0000 -120.0000 85

#__ type_ start__ end____ width___ exp.time_
 11 omega   38.00   91.00   1.0000    3.1100
omega____ theta____ kappa____ phi______ frames
    -      108.0000  -30.0000    0.0000 53

#__ type_ start__ end____ width___ exp.time_
 12 omega   40.00   98.00   1.0000    3.1100
omega____ theta____ kappa____ phi______ frames
    -      108.0000  -45.0000  -30.0000 58

#__ type_ start__ end____ width___ exp.time_
 13 omega   91.00  176.00   1.0000    3.1100
omega____ theta____ kappa____ phi______ frames
    -      108.0000   45.0000  150.0000 85

#__ type_ start__ end____ width___ exp.time_
 14 omega   39.00  109.00   1.0000    3.1100
omega____ theta____ kappa____ phi______ frames
    -      108.0000  -94.0000   60.0000 70

#__ type_ start__ end____ width___ exp.time_
 15 omega   37.00  146.00   1.0000    3.1100
omega____ theta____ kappa____ phi______ frames
    -      108.0000  -15.0000  150.0000 109

#__ type_ start__ end____ width___ exp.time_
 16 omega   38.00   91.00   1.0000    3.1100
omega____ theta____ kappa____ phi______ frames
    -      108.0000  -30.0000  -90.0000 53

#__ type_ start__ end____ width___ exp.time_
 17 omega   91.00  176.00   1.0000    3.1100
omega____ theta____ kappa____ phi______ frames
    -      108.0000   45.0000 -180.0000 85

#__ type_ start__ end____ width___ exp.time_
 18 omega   38.00  116.00   1.0000    3.1100
omega____ theta____ kappa____ phi______ frames
    -      108.0000 -111.0000 -120.0000 78

#__ type_ start__ end____ width___ exp.time_
 19 omega   41.00  126.00   1.0000    3.1100
omega____ theta____ kappa____ phi______ frames
    -      108.0000  -61.0000 -150.0000 85

#__ type_ start__ end____ width___ exp.time_
 20 omega   38.00   91.00   1.0000    3.1100
omega____ theta____ kappa____ phi______ frames
    -      108.0000  -30.0000   30.0000 53

#__ type_ start__ end____ width___ exp.time_
 21 omega   38.00  116.00   1.0000    3.1100
omega____ theta____ kappa____ phi______ frames
    -      108.0000 -111.0000 -180.0000 78

#__ type_ start__ end____ width___ exp.time_
 22 omega   38.00   91.00   1.0000    3.1100
omega____ theta____ kappa____ phi______ frames
    -      108.0000  -30.0000  120.0000 53

#__ type_ start__ end____ width___ exp.time_
 23 omega   38.00   91.00   1.0000    3.1100
omega____ theta____ kappa____ phi______ frames
    -      108.0000  -30.0000 -120.0000 53

#__ type_ start__ end____ width___ exp.time_
 24 omega   40.00  135.00   1.0000    3.1100
omega____ theta____ kappa____ phi______ frames
    -      108.0000  -77.0000   60.0000 95

#__ type_ start__ end____ width___ exp.time_
 25 omega  -31.00   53.00   1.0000    1.0000
omega____ theta____ kappa____ phi______ frames
    -       36.2921  -57.0000   30.0000 84

#__ type_ start__ end____ width___ exp.time_
 26 omega  -33.00   55.00   1.0000    1.0000
omega____ theta____ kappa____ phi______ frames
    -       36.2921  -38.0000 -150.0000 88

#__ type_ start__ end____ width___ exp.time_
 27 omega   10.00  104.00   1.0000    1.0000
omega____ theta____ kappa____ phi______ frames
    -       36.2921   77.0000  -30.0000 94

#__ type_ start__ end____ width___ exp.time_
 28 omega   10.00  104.00   1.0000    1.0000
omega____ theta____ kappa____ phi______ frames
    -       36.2921   77.0000  150.0000 94

#__ type_ start__ end____ width___ exp.time_
 29 omega   17.00  105.00   1.0000    1.0000
omega____ theta____ kappa____ phi______ frames
    -       36.2921   38.0000  -60.0000 88

#__ type_ start__ end____ width___ exp.time_
 30 omega   23.00   90.00   1.0000    1.0000
omega____ theta____ kappa____ phi______ frames
    -       36.2921 -125.0000   30.0000 67

#__ type_ start__ end____ width___ exp.time_
 31 omega  -31.00   53.00   1.0000    1.0000
omega____ theta____ kappa____ phi______ frames
    -       36.2921  -57.0000  150.0000 84
;
_diffrn_measurement_device 'four-circle diffractometer'
_diffrn_measurement_device_type 'New Gemini, Dual, Cu at zero, EosS2'
_diffrn_measurement_method '\w scans'
_diffrn_orient_matrix_UB_11 -0.1033057000
_diffrn_orient_matrix_UB_12 0.1081335000
_diffrn_orient_matrix_UB_13 -0.0281215000
_diffrn_orient_matrix_UB_21 0.0922508000
_diffrn_orient_matrix_UB_22 0.0028027000
_diffrn_orient_matrix_UB_23 -0.0676990000
_diffrn_orient_matrix_UB_31 -0.1256698000
_diffrn_orient_matrix_UB_32 -0.0868023000
_diffrn_orient_matrix_UB_33 -0.0372642000
_diffrn_radiation_monochromator graphite
_diffrn_radiation_probe x-ray
_diffrn_radiation_type CuK\a
_diffrn_radiation_wavelength 1.54184
_diffrn_reflns_av_R_equivalents 0.0498
_diffrn_reflns_av_unetI/netI 0.0206
_diffrn_reflns_Laue_measured_fraction_full 0.987
_diffrn_reflns_Laue_measured_fraction_max 0.999
_diffrn_reflns_limit_h_max 6
_diffrn_reflns_limit_h_min -9
_diffrn_reflns_limit_k_max 12
_diffrn_reflns_limit_k_min -13
_diffrn_reflns_limit_l_max 21
_diffrn_reflns_limit_l_min -22
_diffrn_reflns_number 16699
_diffrn_reflns_point_group_measured_fraction_full 0.987
_diffrn_reflns_point_group_measured_fraction_max 0.999
_diffrn_reflns_theta_full 67.684
_diffrn_reflns_theta_max 67.075
_diffrn_reflns_theta_min 4.628
_diffrn_source 'Enhance (Cu) X-ray Source'
_exptl_absorpt_coefficient_mu 0.833
_exptl_absorpt_correction_T_max 1.00000
_exptl_absorpt_correction_T_min 0.62132
_exptl_absorpt_correction_type multi-scan
_exptl_absorpt_process_details
;
CrysAlisPro, Agilent Technologies,
Version 1.171.37.33 (release 27-03-2014 CrysAlis171 .NET)
(compiled Mar 27 2014,17:12:48)
Empirical absorption correction using spherical harmonics,
 implemented in SCALE3 ABSPACK scaling algorithm.
;
_exptl_crystal_density_diffrn 1.360
_exptl_crystal_description
;
;
_exptl_crystal_F_000 736
_exptl_crystal_size_max 0.3
_exptl_crystal_size_mid 0.3
_exptl_crystal_size_min 0.3
_refine_diff_density_max 0.209
_refine_diff_density_min -0.336
_refine_diff_density_rms 0.081
_refine_ls_extinction_method none
_refine_ls_goodness_of_fit_ref 1.067
_refine_ls_hydrogen_treatment constr
_refine_ls_matrix_type full
_refine_ls_number_parameters 237
_refine_ls_number_reflns 3072
_refine_ls_number_restraints 0
_refine_ls_restrained_S_all 1.067
_refine_ls_R_factor_all 0.0536
_refine_ls_R_factor_gt 0.0510
_refine_ls_shift/su_max 0.000
_refine_ls_shift/su_mean 0.000
_refine_ls_structure_factor_coef Fsqd
_refine_ls_weighting_details 'w=1/[\s^2^(Fo^2^)+(0.0900P)^2^+0.2670P] where P=(Fo^2^+2Fc^2^)/3'
_refine_ls_weighting_scheme calc
_refine_ls_wR_factor_gt 0.1360
_refine_ls_wR_factor_ref 0.1396
_reflns_Friedel_coverage 0.000
_reflns_number_gt 2816
_reflns_number_total 3072
_reflns_threshold_expression 'I > 2\s(I)'
_cod_data_source_file jo5b02838_si_003.cif
_cod_data_source_block lkz5
_cod_original_cell_volume 1720.73(10)
_cod_database_code 4036583
_shelxl_version_number 2014-1
_shelx_space_group_comment
;
The symmetry employed for this shelxl refinement is uniquely defined
by the following loop, which should always be used as a source of
symmetry information in preference to the above space-group names.
They are only intended as comments.
;
_reflns_odcompleteness_completeness 99.72
_reflns_odcompleteness_iscentric 1
_reflns_odcompleteness_theta 66.97
_olex2_refinement_description
;
1. Fixed Uiso
 At 1.2 times of:
  All C(H) groups, All N(H) groups
 At 1.5 times of:
  All C(H,H,H) groups
2.a Aromatic/amide H refined with riding coordinates:
 N8(H8), C21(H21), C11(H11), C16(H16), C15(H15), C17(H17), C18(H18), C13(H13),
 C12(H12), C14(H14)
2.b Idealised Me refined as rotating group:
 C3(H3A,H3B,H3C), C6(H6A,H6B,H6C)
;
_olex2_submission_special_instructions 'No special instructions were received'

loop_
_space_group_symop_operation_xyz
'x, y, z'
'-x, y+1/2, -z+1/2'
'-x, -y, -z'
'x, -y-1/2, z-1/2'

loop_
_atom_site_label
_atom_site_type_symbol
_atom_site_fract_x
_atom_site_fract_y
_atom_site_fract_z
_atom_site_U_iso_or_equiv
_atom_site_adp_type
_atom_site_occupancy
_atom_site_site_symmetry_order
_atom_site_calc_flag
_atom_site_refinement_flags_posn
O1 O 0.31395(15) 0.11998(10) 0.22337(6) 0.0535(3) Uani 1 1 d .
O3 O 0.59215(13) 0.18359(12) 0.14059(7) 0.0584(3) Uani 1 1 d .
O2 O 0.46613(13) 0.34570(10) 0.18063(6) 0.0535(3) Uani 1 1 d .
N8 N 0.23710(14) 0.11684(11) 0.10546(6) 0.0417(3) Uani 1 1 d .
H8 H 0.1895 0.0771 0.0704 0.050 Uiso 1 1 calc R
C7 C 0.31248(17) 0.23140(12) 0.09153(7) 0.0394(3) Uani 1 1 d .
O5 O -0.01267(13) 0.28754(11) 0.04773(7) 0.0564(3) Uani 1 1 d .
N19 N 0.06455(17) -0.08406(13) 0.11939(7) 0.0520(4) Uani 1 1 d .
C20 C 0.14892(16) -0.04392(13) 0.17847(7) 0.0393(3) Uani 1 1 d .
C9 C 0.24000(17) 0.07137(13) 0.17186(7) 0.0401(3) Uani 1 1 d .
C10 C 0.35653(17) 0.23812(13) 0.01427(8) 0.0407(3) Uani 1 1 d .
C21 C 0.15744(19) -0.10366(14) 0.24278(8) 0.0472(4) Uani 1 1 d .
H21 H 0.2185 -0.0728 0.2825 0.057 Uiso 1 1 calc R
C4 C 0.22179(18) 0.33925(13) 0.11636(8) 0.0422(3) Uani 1 1 d .
O4 O -0.00825(17) 0.46764(12) 0.10097(8) 0.0701(4) Uani 1 1 d .
C5 C 0.05706(18) 0.37460(14) 0.08904(8) 0.0458(4) Uani 1 1 d .
C1 C 0.47316(18) 0.24297(14) 0.14007(8) 0.0448(4) Uani 1 1 d .
C11 C 0.3664(2) 0.34773(15) -0.02003(9) 0.0510(4) Uani 1 1 d .
H11 H 0.3418 0.4183 0.0034 0.061 Uiso 1 1 calc R
C16 C 0.0734(2) -0.21037(15) 0.24719(9) 0.0536(4) Uani 1 1 d .
H16 H 0.0774 -0.2530 0.2899 0.064 Uiso 1 1 calc R
C2 C 0.3137(2) 0.39714(14) 0.16706(9) 0.0486(4) Uani 1 1 d .
C15 C 0.3933(2) 0.13441(15) -0.02197(9) 0.0546(4) Uani 1 1 d .
H15 H 0.3860 0.0599 0.0001 0.066 Uiso 1 1 calc R
C17 C -0.0160(2) -0.25236(15) 0.18753(10) 0.0557(4) Uani 1 1 d .
H17 H -0.0750 -0.3235 0.1891 0.067 Uiso 1 1 calc R
C18 C -0.0166(2) -0.18706(17) 0.12532(10) 0.0599(5) Uani 1 1 d .
H18 H -0.0771 -0.2163 0.0850 0.072 Uiso 1 1 calc R
C13 C 0.4507(2) 0.25026(18) -0.12420(10) 0.0611(5) Uani 1 1 d .
H13 H 0.4830 0.2544 -0.1703 0.073 Uiso 1 1 calc R
C12 C 0.4127(2) 0.35302(17) -0.08917(9) 0.0601(5) Uani 1 1 d .
H12 H 0.4180 0.4271 -0.1119 0.072 Uiso 1 1 calc R
C14 C 0.4407(3) 0.14064(18) -0.09064(10) 0.0635(5) Uani 1 1 d .
H14 H 0.4660 0.0705 -0.1143 0.076 Uiso 1 1 calc R
C3 C 0.2855(3) 0.50182(17) 0.21276(12) 0.0709(5) Uani 1 1 d .
H3A H 0.2658 0.4745 0.2597 0.106 Uiso 1 1 calc GR
H3B H 0.1930 0.5461 0.1926 0.106 Uiso 1 1 calc GR
H3C H 0.3793 0.5530 0.2158 0.106 Uiso 1 1 calc GR
C6 C -0.1752(2) 0.3117(2) 0.01657(13) 0.0745(6) Uani 1 1 d .
H6A H -0.2248 0.2379 -0.0005 0.112 Uiso 1 1 calc GR
H6B H -0.1707 0.3669 -0.0225 0.112 Uiso 1 1 calc GR
H6C H -0.2380 0.3463 0.0520 0.112 Uiso 1 1 calc GR

loop_
_atom_site_aniso_label
_atom_site_aniso_U_11
_atom_site_aniso_U_22
_atom_site_aniso_U_33
_atom_site_aniso_U_23
_atom_site_aniso_U_13
_atom_site_aniso_U_12
O1 0.0658(7) 0.0529(6) 0.0407(6) -0.0049(5) -0.0025(5) -0.0133(5)
O3 0.0444(6) 0.0687(8) 0.0607(7) 0.0072(6) -0.0043(5) 0.0074(5)
O2 0.0497(6) 0.0523(6) 0.0564(7) -0.0052(5) -0.0067(5) -0.0090(5)
N8 0.0484(7) 0.0389(6) 0.0368(6) 0.0003(5) -0.0025(5) -0.0045(5)
C7 0.0396(7) 0.0382(7) 0.0398(7) 0.0016(5) -0.0007(6) -0.0003(5)
O5 0.0423(6) 0.0607(7) 0.0643(7) -0.0027(5) -0.0069(5) 0.0025(5)
N19 0.0551(7) 0.0538(8) 0.0451(7) 0.0017(6) -0.0071(6) -0.0101(6)
C20 0.0375(7) 0.0406(7) 0.0399(7) -0.0013(6) 0.0031(5) 0.0024(5)
C9 0.0411(7) 0.0402(7) 0.0390(7) -0.0024(5) 0.0029(6) 0.0021(6)
C10 0.0370(7) 0.0445(8) 0.0398(8) 0.0043(6) -0.0005(5) 0.0039(6)
C21 0.0509(8) 0.0503(8) 0.0396(8) 0.0004(6) -0.0004(6) -0.0018(7)
C4 0.0446(7) 0.0393(7) 0.0426(8) 0.0003(6) 0.0044(6) -0.0014(6)
O4 0.0694(8) 0.0628(8) 0.0774(9) -0.0071(6) 0.0022(7) 0.0236(6)
C5 0.0458(8) 0.0474(8) 0.0449(8) 0.0041(6) 0.0088(6) 0.0043(6)
C1 0.0425(8) 0.0476(8) 0.0435(8) 0.0054(6) -0.0016(6) -0.0029(6)
C11 0.0591(9) 0.0431(8) 0.0514(9) 0.0028(7) 0.0073(7) -0.0040(7)
C16 0.0592(9) 0.0503(9) 0.0514(9) 0.0089(7) 0.0063(7) -0.0017(7)
C2 0.0525(8) 0.0424(8) 0.0508(9) -0.0013(6) 0.0040(7) -0.0047(6)
C15 0.0678(10) 0.0474(9) 0.0489(9) 0.0069(7) 0.0070(7) 0.0178(7)
C17 0.0528(9) 0.0475(9) 0.0666(11) 0.0028(7) 0.0049(8) -0.0083(7)
C18 0.0583(10) 0.0599(10) 0.0589(10) -0.0027(8) -0.0104(8) -0.0164(8)
C13 0.0649(11) 0.0773(12) 0.0418(9) 0.0071(8) 0.0079(7) 0.0058(9)
C12 0.0720(11) 0.0574(10) 0.0515(9) 0.0147(8) 0.0087(8) -0.0053(8)
C14 0.0781(12) 0.0644(11) 0.0493(9) 0.0011(8) 0.0120(8) 0.0220(9)
C3 0.0827(13) 0.0566(10) 0.0732(13) -0.0222(9) 0.0054(10) -0.0066(9)
C6 0.0431(9) 0.0979(16) 0.0800(13) 0.0061(11) -0.0086(9) 0.0020(9)

loop_
_atom_type_symbol
_atom_type_description
_atom_type_scat_dispersion_real
_atom_type_scat_dispersion_imag
_atom_type_scat_source
C C 0.0181 0.0091 'International Tables Vol C Tables 4.2.6.8 and 6.1.1.4'
H H 0.0000 0.0000 'International Tables Vol C Tables 4.2.6.8 and 6.1.1.4'
N N 0.0311 0.0180 'International Tables Vol C Tables 4.2.6.8 and 6.1.1.4'
O O 0.0492 0.0322 'International Tables Vol C Tables 4.2.6.8 and 6.1.1.4'

loop_
_geom_angle_atom_site_label_1
_geom_angle_atom_site_label_2
_geom_angle_atom_site_label_3
_geom_angle
C1 O2 C2 108.68(11)
C9 N8 C7 121.55(12)
N8 C7 C10 110.81(11)
N8 C7 C4 114.08(12)
N8 C7 C1 109.03(11)
C10 C7 C1 107.03(11)
C4 C7 C10 114.86(11)
C4 C7 C1 100.12(11)
C5 O5 C6 116.13(15)
C18 N19 C20 116.54(14)
N19 C20 C9 116.57(12)
N19 C20 C21 123.59(14)
C21 C20 C9 119.84(13)
O1 C9 N8 122.41(13)
O1 C9 C20 122.15(13)
N8 C9 C20 115.43(12)
C11 C10 C7 120.93(13)
C11 C10 C15 118.59(14)
C15 C10 C7 120.44(13)
C20 C21 C16 118.60(15)
C5 C4 C7 125.12(13)
C2 C4 C7 109.65(13)
C2 C4 C5 125.23(14)
O5 C5 C4 110.52(13)
O4 C5 O5 123.61(15)
O4 C5 C4 125.87(15)
O3 C1 O2 122.13(14)
O3 C1 C7 128.91(15)
O2 C1 C7 108.65(12)
C10 C11 C12 120.40(16)
C17 C16 C21 118.84(15)
O2 C2 C3 113.81(15)
C4 C2 O2 112.73(14)
C4 C2 C3 133.44(17)
C14 C15 C10 120.61(15)
C16 C17 C18 118.58(16)
N19 C18 C17 123.85(16)
C12 C13 C14 119.48(16)
C13 C12 C11 120.59(16)
C13 C14 C15 120.33(17)

loop_
_geom_bond_atom_site_label_1
_geom_bond_atom_site_label_2
_geom_bond_distance
O1 C9 1.2257(17)
O3 C1 1.1840(19)
O2 C1 1.3763(19)
O2 C2 1.388(2)
N8 C7 1.4507(18)
N8 C9 1.3448(18)
C7 C10 1.529(2)
C7 C4 1.508(2)
C7 C1 1.5519(19)
O5 C5 1.340(2)
O5 C6 1.445(2)
N19 C20 1.3368(19)
N19 C18 1.336(2)
C20 C9 1.496(2)
C20 C21 1.376(2)
C10 C11 1.383(2)
C10 C15 1.385(2)
C21 C16 1.380(2)
C4 C5 1.468(2)
C4 C2 1.333(2)
O4 C5 1.1962(19)
C11 C12 1.387(2)
C16 C17 1.371(3)
C2 C3 1.476(2)
C15 C14 1.383(2)
C17 C18 1.376(3)
C13 C12 1.368(3)
C13 C14 1.377(3)

loop_
_geom_torsion_atom_site_label_1
_geom_torsion_atom_site_label_2
_geom_torsion_atom_site_label_3
_geom_torsion_atom_site_label_4
_geom_torsion
N8 C7 C10 C11 153.40(14)
N8 C7 C10 C15 -28.98(18)
N8 C7 C4 C5 -63.16(18)
N8 C7 C4 C2 116.56(14)
N8 C7 C1 O3 63.8(2)
N8 C7 C1 O2 -122.69(13)
C7 N8 C9 O1 -4.4(2)
C7 N8 C9 C20 176.56(12)
C7 C10 C11 C12 177.44(15)
C7 C10 C15 C14 -176.89(15)
C7 C4 C5 O5 10.3(2)
C7 C4 C5 O4 -169.40(15)
C7 C4 C2 O2 2.23(18)
C7 C4 C2 C3 -175.81(18)
N19 C20 C9 O1 175.85(14)
N19 C20 C9 N8 -5.12(19)
N19 C20 C21 C16 -0.6(2)
C20 N19 C18 C17 -0.6(3)
C20 C21 C16 C17 -0.4(2)
C9 N8 C7 C10 155.91(12)
C9 N8 C7 C4 -72.60(16)
C9 N8 C7 C1 38.36(18)
C9 C20 C21 C16 -179.41(14)
C10 C7 C4 C5 66.34(18)
C10 C7 C4 C2 -113.94(14)
C10 C7 C1 O3 -56.2(2)
C10 C7 C1 O2 117.39(13)
C10 C11 C12 C13 -0.6(3)
C10 C15 C14 C13 -0.6(3)
C21 C20 C9 O1 -5.3(2)
C21 C20 C9 N8 173.74(13)
C21 C16 C17 C18 0.8(3)
C4 C7 C10 C11 22.32(19)
C4 C7 C10 C15 -160.07(14)
C4 C7 C1 O3 -176.24(16)
C4 C7 C1 O2 -2.70(14)
C5 C4 C2 O2 -178.05(13)
C5 C4 C2 C3 3.9(3)
C1 O2 C2 C4 -4.11(18)
C1 O2 C2 C3 174.34(14)
C1 C7 C10 C11 -87.84(16)
C1 C7 C10 C15 89.78(16)
C1 C7 C4 C5 -179.42(14)
C1 C7 C4 C2 0.30(15)
C11 C10 C15 C14 0.8(2)
C16 C17 C18 N19 -0.3(3)
C2 O2 C1 O3 178.19(15)
C2 O2 C1 C7 4.12(16)
C2 C4 C5 O5 -169.33(15)
C2 C4 C5 O4 10.9(3)
C15 C10 C11 C12 -0.2(2)
C18 N19 C20 C9 179.94(14)
C18 N19 C20 C21 1.1(2)
C12 C13 C14 C15 -0.2(3)
C14 C13 C12 C11 0.8(3)
C6 O5 C5 C4 -179.25(14)
C6 O5 C5 O4 0.5(2)
